data_7063907
loop_
_publ_author_name
'Nichols, Brian R.'
'Petersen, Jeffrey L.'
'Dolinar, Brian S.'
'Popp, Brian V.'

_publ_section_title
;
 Primary and secondary coordination sphere Lewis acid interactions in
 \b-phosphinoethylborane-ligated rhodium and iridium complexes
;
_journal_issue 32
_journal_name_full 'New Journal of Chemistry'
_journal_page_first 14073
_journal_page_last 14081
_journal_paper_doi 10.1039/D5NJ01429H
_journal_volume 49
_journal_year 2025
_chemical_formula_moiety 'C30 H40 B Ir N3 P'
_chemical_formula_sum 'C30 H40 B Ir N3 P'
_chemical_formula_weight 676.63
_chemical_name_systematic
'[(1,2,5,6-\h)-cycloocta-1,5-diene]-(3-{9-[2-(diphenylphosphanyl)ethyl]-9\l5-borabicyclo[3.3.1]nonan-9-yl}triaza-1,2-dien-2-ium-1-ide)-iridium'
_chemical_properties_physical Air-sensitive,Moisture-sensitive
_space_group_crystal_system monoclinic
_space_group_IT_number 14
_space_group_name_Hall '-P 2yn'
_space_group_name_H-M_alt 'P 1 21/n 1'
_atom_sites_solution_hydrogens geom
_audit_creation_date 2025-06-12
_audit_creation_method
;
Olex2 1.5
(compiled 2025.03.04 svn.red2d20d0 for OlexSys, GUI svn.r7188)
;
_audit_update_record
;
2025-06-22 deposited with the CCDC.	2025-07-08 downloaded from the CCDC.
;
_cell_angle_alpha 90
_cell_angle_beta 101.6544(11)
_cell_angle_gamma 90
_cell_formula_units_Z 4
_cell_length_a 12.0583(5)
_cell_length_b 14.1410(5)
_cell_length_c 16.6581(6)
_cell_measurement_reflns_used 9841
_cell_measurement_temperature 296(2)
_cell_measurement_theta_max 30.5419
_cell_measurement_theta_min 3.0899
_cell_volume 2781.92(18)
_computing_cell_refinement 'SAINT V8.34A (Bruker AXS Inc., 2013)'
_computing_data_collection 'APEX2 v2013.10-0'
_computing_data_reduction 'SAINT V8.34A (Bruker AXS Inc., 2013)'
_computing_molecular_graphics 'Olex2 1.5 (Dolomanov et al., 2009)'
_computing_publication_material 'Olex2 1.5 (Dolomanov et al., 2009)'
_computing_structure_refinement 'SHELXL 2019/3 (Sheldrick, 2015)'
_computing_structure_solution 'SHELXL-2013 (Sheldrick, 2013)'
_diffrn_ambient_temperature 296.15
_diffrn_detector_area_resol_mean 10.4167
_diffrn_measured_fraction_theta_full 0.989
_diffrn_measured_fraction_theta_max 0.989
_diffrn_measurement_device_type 'Bruker AXS D8 Venture fixed chi'
_diffrn_measurement_method 'omega scan, PHOTON 100 CMOS'
_diffrn_radiation_type MoK\a
_diffrn_radiation_wavelength 0.71073
_diffrn_reflns_av_R_equivalents 0.0277
_diffrn_reflns_av_unetI/netI 0.0216
_diffrn_reflns_Laue_measured_fraction_full 0.989
_diffrn_reflns_Laue_measured_fraction_max 0.989
_diffrn_reflns_limit_h_max 14
_diffrn_reflns_limit_h_min -14
_diffrn_reflns_limit_k_max 16
_diffrn_reflns_limit_k_min -16
_diffrn_reflns_limit_l_max 19
_diffrn_reflns_limit_l_min -19
_diffrn_reflns_number 20403
_diffrn_reflns_point_group_measured_fraction_full 0.989
_diffrn_reflns_point_group_measured_fraction_max 0.989
_diffrn_reflns_theta_full 25.242
_diffrn_reflns_theta_max 25.247
_diffrn_reflns_theta_min 3.090
_exptl_absorpt_coefficient_mu 4.881
_exptl_absorpt_correction_T_max 0.36
_exptl_absorpt_correction_T_min 0.18
_exptl_absorpt_correction_type multi-scan
_exptl_absorpt_process_details 'SADABS V2012/1 (Bruker AXS Inc.)'
_exptl_crystal_colour 'light orange'
_exptl_crystal_density_diffrn 1.616
_exptl_crystal_density_method 'not measured'
_exptl_crystal_description parallelepiped
_exptl_crystal_F_000 1352
_exptl_crystal_recrystallization_method 'Re-crystallisation from solvent: Dichloromethane/Pentane'
_exptl_crystal_size_max 0.553
_exptl_crystal_size_mid 0.422
_exptl_crystal_size_min 0.26
_refine_diff_density_max 1.640
_refine_diff_density_min -1.115
_refine_diff_density_rms 0.102
_refine_ls_extinction_method none
_refine_ls_goodness_of_fit_ref 1.141
_refine_ls_hydrogen_treatment constr
_refine_ls_matrix_type full
_refine_ls_number_parameters 325
_refine_ls_number_reflns 4980
_refine_ls_number_restraints 0
_refine_ls_restrained_S_all 1.141
_refine_ls_R_factor_all 0.0341
_refine_ls_R_factor_gt 0.0284
_refine_ls_shift/su_max 0.001
_refine_ls_shift/su_mean 0.000
_refine_ls_structure_factor_coef Fsqd
_refine_ls_weighting_details 'w=1/[\s^2^(Fo^2^)+(0.0046P)^2^+9.9830P] where P=(Fo^2^+2Fc^2^)/3'
_refine_ls_weighting_scheme calc
_refine_ls_wR_factor_gt 0.0585
_refine_ls_wR_factor_ref 0.0611
_reflns_Friedel_coverage 0.000
_reflns_number_gt 4459
_reflns_number_total 4980
_reflns_threshold_expression 'I > 2\s(I)'
_cod_data_source_file d5nj01429h2.cif
_cod_data_source_block bp4cms
_cod_depositor_comments 'Adding full bibliography for 7063906--7063912.cif.'
_cod_database_code 7063907
_shelx_shelxl_version_number 2019/3
_shelx_space_group_comment
;
The symmetry employed for this shelxl refinement is uniquely defined
by the following loop, which should always be used as a source of
symmetry information in preference to the above space-group names.
They are only intended as comments.
;
_shelx_estimated_absorpt_t_max 0.363
_shelx_estimated_absorpt_t_min 0.173
_olex2_refinement_description
;
1. Fixed Uiso
 At 1.2 times of:
  All C(H) groups, All C(H,H) groups
2.a Ternary CH refined with riding coordinates:
 C3(H3), C7(H7), C23(H23), C24(H24), C27(H27), C28(H28)
2.b Secondary CH2 refined with riding coordinates:
 C1(H1A,H1B), C2(H2A,H2B), C4(H4A,H4B), C5(H5A,H5B), C6(H6A,H6B), C8(H8A,H8B),
 C9(H9A,H9B), C10(H10A,H10B), C25(H25A,H25B), C26(H26A,H26B), C29(H29A,H29B),
 C30(H30A,H30B)
2.c Aromatic/amide H refined with riding coordinates:
 C12(H12), C13(H13), C14(H14), C15(H15), C16(H16), C18(H18), C19(H19),
 C20(H20), C21(H21), C22(H22)
;
_olex2_submission_special_instructions 'No special instructions were received'

loop_
_space_group_symop_operation_xyz
'x, y, z'
'-x+1/2, y+1/2, -z+1/2'
'-x, -y, -z'
'x-1/2, -y-1/2, z-1/2'

loop_
_atom_site_label
_atom_site_type_symbol
_atom_site_fract_x
_atom_site_fract_y
_atom_site_fract_z
_atom_site_U_iso_or_equiv
_atom_site_adp_type
_atom_site_occupancy
_atom_site_site_symmetry_order
_atom_site_calc_flag
_atom_site_refinement_flags_posn
_atom_site_refinement_flags_adp
_atom_site_refinement_flags_occupancy
_atom_site_disorder_assembly
_atom_site_disorder_group
Ir1 Ir 0.36713(2) 0.77665(2) 0.07843(2) 0.03055(6) Uani 1 1 d . . . . .
P1 P 0.23235(10) 0.76136(9) -0.04061(7) 0.0339(3) Uani 1 1 d . . . . .
N1 N 0.2909(3) 0.6597(3) 0.1254(2) 0.0369(9) Uani 1 1 d . . . . .
N2 N 0.2363(3) 0.6782(3) 0.1779(2) 0.0421(9) Uani 1 1 d . . . . .
N3 N 0.1852(5) 0.6922(4) 0.2268(3) 0.0728(15) Uani 1 1 d . . . . .
C1 C 0.1894(4) 0.6400(3) -0.0710(3) 0.0422(11) Uani 1 1 d . . . . .
H1A H 0.125468 0.642050 -0.116844 0.051 Uiso 1 1 calc R U . . .
H1B H 0.251257 0.608445 -0.089245 0.051 Uiso 1 1 calc R U . . .
C2 C 0.1563(4) 0.5822(4) -0.0012(3) 0.0441(11) Uani 1 1 d . . . . .
H2A H 0.121000 0.524009 -0.024435 0.053 Uiso 1 1 calc R U . . .
H2B H 0.099539 0.617536 0.019946 0.053 Uiso 1 1 calc R U . . .
C3 C 0.3710(4) 0.5134(3) 0.0523(3) 0.0376(10) Uani 1 1 d . . . . .
H3 H 0.398078 0.558837 0.016220 0.045 Uiso 1 1 calc R U . . .
C4 C 0.3381(5) 0.4209(4) 0.0040(3) 0.0516(13) Uani 1 1 d . . . . .
H4A H 0.289502 0.436680 -0.048121 0.062 Uiso 1 1 calc R U . . .
H4B H 0.406352 0.392437 -0.007679 0.062 Uiso 1 1 calc R U . . .
C5 C 0.2777(5) 0.3475(4) 0.0469(4) 0.0612(15) Uani 1 1 d . . . . .
H5A H 0.334373 0.312728 0.085277 0.073 Uiso 1 1 calc R U . . .
H5B H 0.240046 0.302906 0.006152 0.073 Uiso 1 1 calc R U . . .
C6 C 0.1899(5) 0.3863(4) 0.0936(4) 0.0558(14) Uani 1 1 d . . . . .
H6A H 0.177065 0.339104 0.132968 0.067 Uiso 1 1 calc R U . . .
H6B H 0.118922 0.395355 0.054909 0.067 Uiso 1 1 calc R U . . .
C7 C 0.2220(4) 0.4802(3) 0.1395(3) 0.0440(11) Uani 1 1 d . . . . .
H7 H 0.154738 0.504720 0.157139 0.053 Uiso 1 1 calc R U . . .
C8 C 0.3168(5) 0.4675(4) 0.2161(3) 0.0535(14) Uani 1 1 d . . . . .
H8A H 0.324866 0.525991 0.247151 0.064 Uiso 1 1 calc R U . . .
H8B H 0.294200 0.418652 0.250348 0.064 Uiso 1 1 calc R U . . .
C9 C 0.4313(5) 0.4412(5) 0.1972(3) 0.0634(16) Uani 1 1 d . . . . .
H9A H 0.488898 0.449913 0.246530 0.076 Uiso 1 1 calc R U . . .
H9B H 0.430199 0.374572 0.183144 0.076 Uiso 1 1 calc R U . . .
C10 C 0.4651(4) 0.4975(4) 0.1282(3) 0.0463(12) Uani 1 1 d . . . . .
H10A H 0.527384 0.465079 0.111128 0.056 Uiso 1 1 calc R U . . .
H10B H 0.492876 0.558761 0.149565 0.056 Uiso 1 1 calc R U . . .
C11 C 0.1003(4) 0.8174(3) -0.0287(3) 0.0370(10) Uani 1 1 d . . . . .
C12 C 0.0043(4) 0.8176(4) -0.0912(3) 0.0465(12) Uani 1 1 d . . . . .
H12 H 0.008232 0.792263 -0.142108 0.056 Uiso 1 1 calc R U . . .
C13 C -0.0958(4) 0.8545(4) -0.0788(4) 0.0547(14) Uani 1 1 d . . . . .
H13 H -0.159288 0.853859 -0.121069 0.066 Uiso 1 1 calc R U . . .
C14 C -0.1028(5) 0.8924(4) -0.0042(4) 0.0601(15) Uani 1 1 d . . . . .
H14 H -0.170797 0.917915 0.003926 0.072 Uiso 1 1 calc R U . . .
C15 C -0.0094(5) 0.8928(5) 0.0584(4) 0.0640(16) Uani 1 1 d . . . . .
H15 H -0.014267 0.918036 0.109145 0.077 Uiso 1 1 calc R U . . .
C16 C 0.0914(4) 0.8557(4) 0.0462(3) 0.0492(13) Uani 1 1 d . . . . .
H16 H 0.154451 0.856503 0.088885 0.059 Uiso 1 1 calc R U . . .
C17 C 0.2689(4) 0.8111(4) -0.1332(3) 0.0397(11) Uani 1 1 d . . . . .
C18 C 0.2201(4) 0.8919(4) -0.1712(3) 0.0472(12) Uani 1 1 d . . . . .
H18 H 0.163490 0.922893 -0.150899 0.057 Uiso 1 1 calc R U . . .
C19 C 0.2558(5) 0.9271(4) -0.2398(3) 0.0590(15) Uani 1 1 d . . . . .
H19 H 0.222033 0.981161 -0.265792 0.071 Uiso 1 1 calc R U . . .
C20 C 0.3403(5) 0.8826(5) -0.2694(3) 0.0640(17) Uani 1 1 d . . . . .
H20 H 0.363673 0.906572 -0.315280 0.077 Uiso 1 1 calc R U . . .
C21 C 0.3903(5) 0.8031(5) -0.2317(3) 0.0602(16) Uani 1 1 d . . . . .
H21 H 0.447596 0.772845 -0.251761 0.072 Uiso 1 1 calc R U . . .
C22 C 0.3551(4) 0.7680(4) -0.1638(3) 0.0493(12) Uani 1 1 d . . . . .
H22 H 0.389929 0.714318 -0.137988 0.059 Uiso 1 1 calc R U . . .
C23 C 0.3929(4) 0.9186(3) 0.0481(3) 0.0420(11) Uani 1 1 d . . . . .
H23 H 0.339289 0.941354 -0.000232 0.050 Uiso 1 1 calc R U . . .
C24 C 0.4808(4) 0.8632(4) 0.0295(3) 0.0429(12) Uani 1 1 d . . . . .
H24 H 0.476074 0.854287 -0.029391 0.052 Uiso 1 1 calc R U . . .
C25 C 0.6008(4) 0.8625(4) 0.0790(3) 0.0527(14) Uani 1 1 d . . . . .
H25A H 0.652362 0.850114 0.042443 0.063 Uiso 1 1 calc R U . . .
H25B H 0.618447 0.924686 0.102756 0.063 Uiso 1 1 calc R U . . .
C26 C 0.6201(4) 0.7900(4) 0.1465(4) 0.0554(14) Uani 1 1 d . . . . .
H26A H 0.677821 0.813428 0.191298 0.067 Uiso 1 1 calc R U . . .
H26B H 0.648809 0.732627 0.126180 0.067 Uiso 1 1 calc R U . . .
C27 C 0.5140(4) 0.7655(4) 0.1799(3) 0.0448(12) Uani 1 1 d . . . . .
H27 H 0.518808 0.706147 0.210830 0.054 Uiso 1 1 calc R U . . .
C28 C 0.4419(4) 0.8309(4) 0.2008(3) 0.0435(12) Uani 1 1 d . . . . .
H28 H 0.402891 0.809944 0.243931 0.052 Uiso 1 1 calc R U . . .
C29 C 0.4623(5) 0.9356(4) 0.2003(3) 0.0530(14) Uani 1 1 d . . . . .
H29A H 0.542929 0.947185 0.207323 0.064 Uiso 1 1 calc R U . . .
H29B H 0.436526 0.964212 0.246184 0.064 Uiso 1 1 calc R U . . .
C30 C 0.4020(5) 0.9817(4) 0.1218(3) 0.0574(14) Uani 1 1 d . . . . .
H30A H 0.326467 0.999856 0.127726 0.069 Uiso 1 1 calc R U . . .
H30B H 0.442300 1.038849 0.112882 0.069 Uiso 1 1 calc R U . . .
B1 B 0.2576(4) 0.5544(4) 0.0759(3) 0.0347(11) Uani 1 1 d . . . . .

loop_
_atom_site_aniso_label
_atom_site_aniso_U_11
_atom_site_aniso_U_22
_atom_site_aniso_U_33
_atom_site_aniso_U_23
_atom_site_aniso_U_13
_atom_site_aniso_U_12
Ir1 0.03058(10) 0.03309(10) 0.02590(9) 0.00324(7) 0.00074(6) -0.00471(7)
P1 0.0320(6) 0.0396(7) 0.0272(5) 0.0017(5) -0.0006(4) -0.0030(5)
N1 0.041(2) 0.036(2) 0.036(2) 0.0013(17) 0.0133(17) -0.0090(17)
N2 0.047(2) 0.036(2) 0.045(2) -0.0016(18) 0.014(2) -0.0077(19)
N3 0.093(4) 0.066(3) 0.076(3) -0.009(3) 0.054(3) -0.009(3)
C1 0.046(3) 0.041(3) 0.033(2) -0.004(2) -0.008(2) -0.006(2)
C2 0.044(3) 0.038(3) 0.048(3) -0.002(2) 0.005(2) -0.009(2)
C3 0.037(2) 0.040(3) 0.036(2) 0.004(2) 0.0082(19) -0.007(2)
C4 0.056(3) 0.053(3) 0.049(3) -0.012(3) 0.018(2) -0.011(3)
C5 0.077(4) 0.040(3) 0.070(4) -0.008(3) 0.024(3) -0.009(3)
C6 0.063(4) 0.043(3) 0.065(3) 0.003(3) 0.020(3) -0.017(3)
C7 0.049(3) 0.039(3) 0.049(3) 0.003(2) 0.022(2) -0.006(2)
C8 0.072(4) 0.050(3) 0.043(3) 0.013(2) 0.020(3) -0.001(3)
C9 0.064(4) 0.075(4) 0.049(3) 0.017(3) 0.007(3) 0.007(3)
C10 0.041(3) 0.050(3) 0.048(3) 0.001(2) 0.010(2) -0.001(2)
C11 0.033(2) 0.039(2) 0.038(2) 0.004(2) 0.0037(19) -0.006(2)
C12 0.039(3) 0.054(3) 0.041(3) -0.001(2) -0.003(2) -0.006(2)
C13 0.036(3) 0.053(3) 0.068(4) 0.006(3) -0.005(3) -0.005(2)
C14 0.043(3) 0.061(4) 0.079(4) 0.008(3) 0.019(3) 0.004(3)
C15 0.064(4) 0.077(4) 0.054(3) -0.001(3) 0.020(3) 0.009(3)
C16 0.046(3) 0.060(3) 0.040(3) -0.002(2) 0.004(2) 0.002(3)
C17 0.036(2) 0.053(3) 0.025(2) 0.003(2) -0.0042(18) -0.008(2)
C18 0.045(3) 0.053(3) 0.040(3) 0.005(2) -0.002(2) -0.010(2)
C19 0.057(3) 0.065(4) 0.047(3) 0.018(3) -0.009(3) -0.021(3)
C20 0.066(4) 0.089(5) 0.035(3) 0.004(3) 0.006(3) -0.035(4)
C21 0.052(3) 0.089(5) 0.041(3) -0.005(3) 0.011(2) -0.013(3)
C22 0.045(3) 0.062(3) 0.040(3) 0.001(2) 0.005(2) 0.000(3)
C23 0.048(3) 0.032(2) 0.043(3) 0.012(2) 0.002(2) -0.010(2)
C24 0.043(3) 0.057(3) 0.029(2) 0.002(2) 0.008(2) -0.020(2)
C25 0.040(3) 0.067(4) 0.053(3) -0.013(3) 0.016(2) -0.016(3)
C26 0.033(3) 0.060(4) 0.067(4) -0.005(3) -0.003(2) 0.003(2)
C27 0.043(3) 0.044(3) 0.037(3) 0.010(2) -0.015(2) -0.006(2)
C28 0.059(3) 0.049(3) 0.021(2) 0.001(2) 0.003(2) -0.018(3)
C29 0.064(3) 0.052(3) 0.046(3) -0.015(3) 0.019(3) -0.018(3)
C30 0.069(4) 0.032(3) 0.067(4) -0.001(3) 0.006(3) -0.002(3)
B1 0.033(3) 0.036(3) 0.035(3) -0.001(2) 0.007(2) -0.006(2)

loop_
_atom_type_symbol
_atom_type_description
_atom_type_scat_dispersion_real
_atom_type_scat_dispersion_imag
_atom_type_scat_source
C C 0.0033 0.0016 'International Tables Vol C Tables 4.2.6.8 and 6.1.1.4'
H H 0.0000 0.0000 'International Tables Vol C Tables 4.2.6.8 and 6.1.1.4'
B B 0.0013 0.0007 'International Tables Vol C Tables 4.2.6.8 and 6.1.1.4'
N N 0.0061 0.0033 'International Tables Vol C Tables 4.2.6.8 and 6.1.1.4'
P P 0.1023 0.0942 'International Tables Vol C Tables 4.2.6.8 and 6.1.1.4'
Ir Ir -1.4442 7.9887 'International Tables Vol C Tables 4.2.6.8 and 6.1.1.4'

loop_
_geom_angle_atom_site_label_1
_geom_angle_atom_site_label_2
_geom_angle_atom_site_label_3
_geom_angle
_geom_angle_site_symmetry_1
_geom_angle_site_symmetry_3
_geom_angle_publ_flag
N1 Ir1 P1 87.78(11) . . ?
N1 Ir1 C24 162.91(18) . . ?
N1 Ir1 C27 90.13(17) . . ?
N1 Ir1 C28 93.29(16) . . ?
C23 Ir1 P1 89.77(13) . . ?
C23 Ir1 N1 158.17(18) . . ?
C23 Ir1 C24 38.74(19) . . ?
C23 Ir1 C27 96.77(19) . . ?
C23 Ir1 C28 80.59(18) . . ?
C24 Ir1 P1 97.00(13) . . ?
C24 Ir1 C27 81.57(18) . . ?
C24 Ir1 C28 88.80(18) . . ?
C27 Ir1 P1 167.19(15) . . ?
C27 Ir1 C28 36.21(19) . . ?
C28 Ir1 P1 156.56(15) . . ?
C1 P1 Ir1 115.83(15) . . ?
C11 P1 Ir1 110.19(15) . . ?
C11 P1 C1 103.4(2) . . ?
C11 P1 C17 106.8(2) . . ?
C17 P1 Ir1 116.18(14) . . ?
C17 P1 C1 103.3(2) . . ?
N2 N1 Ir1 115.7(3) . . ?
N2 N1 B1 115.0(3) . . ?
B1 N1 Ir1 125.4(3) . . ?
N3 N2 N1 177.8(5) . . ?
P1 C1 H1A 109.0 . . ?
P1 C1 H1B 109.0 . . ?
H1A C1 H1B 107.8 . . ?
C2 C1 P1 113.0(3) . . ?
C2 C1 H1A 109.0 . . ?
C2 C1 H1B 109.0 . . ?
C1 C2 H2A 108.0 . . ?
C1 C2 H2B 108.0 . . ?
C1 C2 B1 117.1(4) . . ?
H2A C2 H2B 107.3 . . ?
B1 C2 H2A 108.0 . . ?
B1 C2 H2B 108.0 . . ?
C4 C3 H3 108.6 . . ?
C4 C3 B1 107.0(4) . . ?
C10 C3 H3 108.6 . . ?
C10 C3 C4 112.0(4) . . ?
C10 C3 B1 112.0(4) . . ?
B1 C3 H3 108.6 . . ?
C3 C4 H4A 108.4 . . ?
C3 C4 H4B 108.4 . . ?
H4A C4 H4B 107.5 . . ?
C5 C4 C3 115.3(4) . . ?
C5 C4 H4A 108.4 . . ?
C5 C4 H4B 108.4 . . ?
C4 C5 H5A 108.3 . . ?
C4 C5 H5B 108.3 . . ?
C4 C5 C6 115.9(5) . . ?
H5A C5 H5B 107.4 . . ?
C6 C5 H5A 108.3 . . ?
C6 C5 H5B 108.3 . . ?
C5 C6 H6A 108.4 . . ?
C5 C6 H6B 108.4 . . ?
C5 C6 C7 115.4(4) . . ?
H6A C6 H6B 107.5 . . ?
C7 C6 H6A 108.4 . . ?
C7 C6 H6B 108.4 . . ?
C6 C7 H7 108.3 . . ?
C6 C7 C8 112.4(4) . . ?
C6 C7 B1 108.0(4) . . ?
C8 C7 H7 108.3 . . ?
C8 C7 B1 111.6(4) . . ?
B1 C7 H7 108.3 . . ?
C7 C8 H8A 108.7 . . ?
C7 C8 H8B 108.7 . . ?
H8A C8 H8B 107.6 . . ?
C9 C8 C7 114.2(4) . . ?
C9 C8 H8A 108.7 . . ?
C9 C8 H8B 108.7 . . ?
C8 C9 H9A 108.6 . . ?
C8 C9 H9B 108.6 . . ?
H9A C9 H9B 107.5 . . ?
C10 C9 C8 114.8(5) . . ?
C10 C9 H9A 108.6 . . ?
C10 C9 H9B 108.6 . . ?
C3 C10 H10A 108.4 . . ?
C3 C10 H10B 108.4 . . ?
C9 C10 C3 115.7(4) . . ?
C9 C10 H10A 108.4 . . ?
C9 C10 H10B 108.4 . . ?
H10A C10 H10B 107.4 . . ?
C12 C11 P1 122.1(4) . . ?
C16 C11 P1 119.7(4) . . ?
C16 C11 C12 118.0(5) . . ?
C11 C12 H12 119.6 . . ?
C13 C12 C11 120.9(5) . . ?
C13 C12 H12 119.6 . . ?
C12 C13 H13 119.9 . . ?
C12 C13 C14 120.3(5) . . ?
C14 C13 H13 119.9 . . ?
C13 C14 H14 120.0 . . ?
C15 C14 C13 119.9(5) . . ?
C15 C14 H14 120.0 . . ?
C14 C15 H15 120.0 . . ?
C14 C15 C16 120.0(6) . . ?
C16 C15 H15 120.0 . . ?
C11 C16 H16 119.6 . . ?
C15 C16 C11 120.9(5) . . ?
C15 C16 H16 119.6 . . ?
C18 C17 P1 123.5(4) . . ?
C18 C17 C22 118.5(5) . . ?
C22 C17 P1 117.9(4) . . ?
C17 C18 H18 120.0 . . ?
C17 C18 C19 119.9(5) . . ?
C19 C18 H18 120.0 . . ?
C18 C19 H19 119.8 . . ?
C20 C19 C18 120.4(6) . . ?
C20 C19 H19 119.8 . . ?
C19 C20 H20 119.9 . . ?
C21 C20 C19 120.2(5) . . ?
C21 C20 H20 119.9 . . ?
C20 C21 H21 120.2 . . ?
C20 C21 C22 119.5(6) . . ?
C22 C21 H21 120.2 . . ?
C17 C22 H22 119.3 . . ?
C21 C22 C17 121.4(5) . . ?
C21 C22 H22 119.3 . . ?
Ir1 C23 H23 113.8 . . ?
C24 C23 Ir1 71.0(3) . . ?
C24 C23 H23 113.8 . . ?
C24 C23 C30 125.4(5) . . ?
C30 C23 Ir1 111.1(3) . . ?
C30 C23 H23 113.8 . . ?
Ir1 C24 H24 113.6 . . ?
C23 C24 Ir1 70.2(3) . . ?
C23 C24 H24 113.6 . . ?
C23 C24 C25 124.4(4) . . ?
C25 C24 Ir1 114.1(3) . . ?
C25 C24 H24 113.6 . . ?
C24 C25 H25A 108.9 . . ?
C24 C25 H25B 108.9 . . ?
H25A C25 H25B 107.7 . . ?
C26 C25 C24 113.4(4) . . ?
C26 C25 H25A 108.9 . . ?
C26 C25 H25B 108.9 . . ?
C25 C26 H26A 108.7 . . ?
C25 C26 H26B 108.7 . . ?
C25 C26 C27 114.3(4) . . ?
H26A C26 H26B 107.6 . . ?
C27 C26 H26A 108.7 . . ?
C27 C26 H26B 108.7 . . ?
Ir1 C27 H27 114.8 . . ?
C26 C27 Ir1 107.9(3) . . ?
C26 C27 H27 114.8 . . ?
C28 C27 Ir1 72.0(3) . . ?
C28 C27 C26 124.1(5) . . ?
C28 C27 H27 114.8 . . ?
Ir1 C28 H28 114.0 . . ?
C27 C28 Ir1 71.8(3) . . ?
C27 C28 H28 114.0 . . ?
C27 C28 C29 123.7(5) . . ?
C29 C28 Ir1 112.1(3) . . ?
C29 C28 H28 114.0 . . ?
C28 C29 H29A 109.1 . . ?
C28 C29 H29B 109.1 . . ?
C28 C29 C30 112.4(4) . . ?
H29A C29 H29B 107.9 . . ?
C30 C29 H29A 109.1 . . ?
C30 C29 H29B 109.1 . . ?
C23 C30 C29 113.2(4) . . ?
C23 C30 H30A 108.9 . . ?
C23 C30 H30B 108.9 . . ?
C29 C30 H30A 108.9 . . ?
C29 C30 H30B 108.9 . . ?
H30A C30 H30B 107.8 . . ?
C2 B1 N1 103.6(4) . . ?
C3 B1 N1 107.7(3) . . ?
C3 B1 C2 115.7(4) . . ?
C3 B1 C7 106.2(4) . . ?
C7 B1 N1 108.6(4) . . ?
C7 B1 C2 114.7(4) . . ?

loop_
_geom_bond_atom_site_label_1
_geom_bond_atom_site_label_2
_geom_bond_distance
_geom_bond_site_symmetry_2
_geom_bond_publ_flag
Ir1 P1 2.3062(11) . ?
Ir1 N1 2.117(4) . ?
Ir1 C23 2.108(4) . ?
Ir1 C24 2.119(4) . ?
Ir1 C27 2.193(4) . ?
Ir1 C28 2.195(4) . ?
P1 C1 1.833(5) . ?
P1 C11 1.825(5) . ?
P1 C17 1.828(5) . ?
N1 N2 1.225(5) . ?
N1 B1 1.709(6) . ?
N2 N3 1.134(6) . ?
C1 H1A 0.9700 . ?
C1 H1B 0.9700 . ?
C1 C2 1.538(7) . ?
C2 H2A 0.9700 . ?
C2 H2B 0.9700 . ?
C2 B1 1.631(7) . ?
C3 H3 0.9800 . ?
C3 C4 1.545(7) . ?
C3 C10 1.535(6) . ?
C3 B1 1.606(7) . ?
C4 H4A 0.9700 . ?
C4 H4B 0.9700 . ?
C4 C5 1.526(7) . ?
C5 H5A 0.9700 . ?
C5 H5B 0.9700 . ?
C5 C6 1.536(8) . ?
C6 H6A 0.9700 . ?
C6 H6B 0.9700 . ?
C6 C7 1.541(7) . ?
C7 H7 0.9800 . ?
C7 C8 1.541(7) . ?
C7 B1 1.610(7) . ?
C8 H8A 0.9700 . ?
C8 H8B 0.9700 . ?
C8 C9 1.523(8) . ?
C9 H9A 0.9700 . ?
C9 H9B 0.9700 . ?
C9 C10 1.521(7) . ?
C10 H10A 0.9700 . ?
C10 H10B 0.9700 . ?
C11 C12 1.391(6) . ?
C11 C16 1.386(7) . ?
C12 H12 0.9300 . ?
C12 C13 1.369(7) . ?
C13 H13 0.9300 . ?
C13 C14 1.372(8) . ?
C14 H14 0.9300 . ?
C14 C15 1.371(8) . ?
C15 H15 0.9300 . ?
C15 C16 1.376(8) . ?
C16 H16 0.9300 . ?
C17 C18 1.380(7) . ?
C17 C22 1.388(7) . ?
C18 H18 0.9300 . ?
C18 C19 1.393(7) . ?
C19 H19 0.9300 . ?
C19 C20 1.372(9) . ?
C20 H20 0.9300 . ?
C20 C21 1.368(9) . ?
C21 H21 0.9300 . ?
C21 C22 1.377(7) . ?
C22 H22 0.9300 . ?
C23 H23 0.9800 . ?
C23 C24 1.402(7) . ?
C23 C30 1.503(7) . ?
C24 H24 0.9800 . ?
C24 C25 1.513(7) . ?
C25 H25A 0.9700 . ?
C25 H25B 0.9700 . ?
C25 C26 1.506(8) . ?
C26 H26A 0.9700 . ?
C26 H26B 0.9700 . ?
C26 C27 1.533(7) . ?
C27 H27 0.9800 . ?
C27 C28 1.363(7) . ?
C28 H28 0.9800 . ?
C28 C29 1.500(7) . ?
C29 H29A 0.9700 . ?
C29 H29B 0.9700 . ?
C29 C30 1.509(8) . ?
C30 H30A 0.9700 . ?
C30 H30B 0.9700 . ?

loop_
_geom_torsion_atom_site_label_1
_geom_torsion_atom_site_label_2
_geom_torsion_atom_site_label_3
_geom_torsion_atom_site_label_4
_geom_torsion
_geom_torsion_site_symmetry_1
_geom_torsion_site_symmetry_2
_geom_torsion_site_symmetry_3
_geom_torsion_site_symmetry_4
_geom_torsion_publ_flag
Ir1 P1 C1 C2 50.6(4) . . . . ?
Ir1 P1 C11 C12 -179.3(4) . . . . ?
Ir1 P1 C11 C16 -3.7(4) . . . . ?
Ir1 P1 C17 C18 -108.2(4) . . . . ?
Ir1 P1 C17 C22 67.8(4) . . . . ?
Ir1 N1 B1 C2 -67.5(4) . . . . ?
Ir1 N1 B1 C3 55.6(5) . . . . ?
Ir1 N1 B1 C7 170.2(3) . . . . ?
Ir1 C23 C24 C25 -106.3(5) . . . . ?
Ir1 C23 C30 C29 36.3(6) . . . . ?
Ir1 C24 C25 C26 8.2(6) . . . . ?
Ir1 C27 C28 C29 -104.9(4) . . . . ?
Ir1 C28 C29 C30 13.8(6) . . . . ?
P1 C1 C2 B1 -68.8(5) . . . . ?
P1 C11 C12 C13 175.6(4) . . . . ?
P1 C11 C16 C15 -175.7(5) . . . . ?
P1 C17 C18 C19 177.6(4) . . . . ?
P1 C17 C22 C21 -177.8(4) . . . . ?
N2 N1 B1 C2 89.1(5) . . . . ?
N2 N1 B1 C3 -147.8(4) . . . . ?
N2 N1 B1 C7 -33.2(5) . . . . ?
C1 P1 C11 C12 -54.9(4) . . . . ?
C1 P1 C11 C16 120.7(4) . . . . ?
C1 P1 C17 C18 123.8(4) . . . . ?
C1 P1 C17 C22 -60.1(4) . . . . ?
C1 C2 B1 N1 71.2(5) . . . . ?
C1 C2 B1 C3 -46.4(6) . . . . ?
C1 C2 B1 C7 -170.6(4) . . . . ?
C3 C4 C5 C6 40.0(7) . . . . ?
C4 C3 C10 C9 -69.6(6) . . . . ?
C4 C3 B1 N1 -177.3(4) . . . . ?
C4 C3 B1 C2 -61.9(5) . . . . ?
C4 C3 B1 C7 66.6(5) . . . . ?
C4 C5 C6 C7 -38.4(7) . . . . ?
C5 C6 C7 C8 -72.0(6) . . . . ?
C5 C6 C7 B1 51.5(6) . . . . ?
C6 C7 C8 C9 67.6(6) . . . . ?
C6 C7 B1 N1 178.9(4) . . . . ?
C6 C7 B1 C2 63.5(6) . . . . ?
C6 C7 B1 C3 -65.6(5) . . . . ?
C7 C8 C9 C10 44.4(7) . . . . ?
C8 C7 B1 N1 -57.2(5) . . . . ?
C8 C7 B1 C2 -172.6(4) . . . . ?
C8 C7 B1 C3 58.4(5) . . . . ?
C8 C9 C10 C3 -43.0(7) . . . . ?
C10 C3 C4 C5 68.9(6) . . . . ?
C10 C3 B1 N1 59.6(5) . . . . ?
C10 C3 B1 C2 175.0(4) . . . . ?
C10 C3 B1 C7 -56.6(5) . . . . ?
C11 P1 C1 C2 -70.0(4) . . . . ?
C11 P1 C17 C18 15.2(5) . . . . ?
C11 P1 C17 C22 -168.8(4) . . . . ?
C11 C12 C13 C14 0.3(8) . . . . ?
C12 C11 C16 C15 0.1(8) . . . . ?
C12 C13 C14 C15 -0.5(9) . . . . ?
C13 C14 C15 C16 0.5(9) . . . . ?
C14 C15 C16 C11 -0.3(9) . . . . ?
C16 C11 C12 C13 -0.1(8) . . . . ?
C17 P1 C1 C2 178.8(3) . . . . ?
C17 P1 C11 C12 53.7(5) . . . . ?
C17 P1 C11 C16 -130.7(4) . . . . ?
C17 C18 C19 C20 -0.9(8) . . . . ?
C18 C17 C22 C21 -1.5(7) . . . . ?
C18 C19 C20 C21 0.1(8) . . . . ?
C19 C20 C21 C22 0.0(8) . . . . ?
C20 C21 C22 C17 0.7(8) . . . . ?
C22 C17 C18 C19 1.6(7) . . . . ?
C23 C24 C25 C26 90.1(6) . . . . ?
C24 C23 C30 C29 -44.9(7) . . . . ?
C24 C25 C26 C27 -27.8(7) . . . . ?
C25 C26 C27 Ir1 32.7(5) . . . . ?
C25 C26 C27 C28 -47.3(7) . . . . ?
C26 C27 C28 Ir1 99.8(4) . . . . ?
C26 C27 C28 C29 -5.1(7) . . . . ?
C27 C28 C29 C30 96.1(6) . . . . ?
C28 C29 C30 C23 -32.8(7) . . . . ?
C30 C23 C24 Ir1 102.8(5) . . . . ?
C30 C23 C24 C25 -3.5(8) . . . . ?
B1 C3 C4 C5 -54.3(6) . . . . ?
B1 C3 C10 C9 50.7(6) . . . . ?
B1 C7 C8 C9 -53.8(6) . . . . ?
